data_9009401
loop_
_publ_author_name
'Baur, W. H.'
'Joswig, W.'

_publ_section_title
;The phases of natrolite occurring during dehydration and rehydration studied
 by single crystal X-ray diffraction methods between room temperature and 923
 K Locality: Khibiny, Kola peninsula, Russia Sample: T = 293 K, crystal III,
 "postnatrolite"
;
_journal_name_full 'Neues Jahrbuch fur Mineralogie, Monatshefte'
_journal_page_first 171
_journal_page_last 187
_journal_volume 1996
_journal_year 1996
_chemical_compound_source 'Khibiny, Kola peninsula, Russia'
_chemical_formula_sum 'Al2 H4 Na1.74 O11.5 Si3'
_chemical_name_mineral Natrolite
_space_group_IT_number 43
_symmetry_space_group_name_Hall 'F 2 -2d'
_symmetry_space_group_name_H-M 'F d d 2'
_cell_angle_alpha 90
_cell_angle_beta 90
_cell_angle_gamma 90
_cell_formula_units_Z 8
_cell_length_a 18.221
_cell_length_b 18.331
_cell_length_c 6.536
_cell_volume 2183.084
_database_code_amcsd 0014894
_diffrn_ambient_temperature 293
_exptl_crystal_density_diffrn 2.229
_cod_original_formula_sum 'Na1.74 Al2 Si3 O11.5 H4'
_cod_database_code 9009401

loop_
_space_group_symop_operation_xyz
x,y,z
x,1/2+y,1/2+z
1/2+x,y,1/2+z
1/2+x,1/2+y,z
1/4+x,1/4-y,1/4+z
1/4+x,3/4-y,3/4+z
3/4+x,1/4-y,3/4+z
3/4+x,3/4-y,1/4+z
1/4-x,1/4+y,1/4+z
1/4-x,3/4+y,3/4+z
3/4-x,1/4+y,3/4+z
3/4-x,3/4+y,1/4+z
-x,1/2-y,1/2+z
-x,-y,+z
1/2-x,1/2-y,+z
1/2-x,-y,1/2+z

loop_
_atom_site_label
_atom_site_fract_x
_atom_site_fract_y
_atom_site_fract_z
_atom_site_occupancy
_atom_site_U_iso_or_equiv
_atom_site_type_symbol
_atom_site_attached_hydrogens
Na 0.22380 0.02600 0.61100 0.87000 0.08300 Na 0
Al 0.03630 0.09520 0.61510 1.00000 0.05500 Al 0
Si1 0.00000 0.00000 -0.00240 1.00000 0.02890 Si 0
Si2 0.15550 0.21340 0.62970 1.00000 0.05300 Si 0
O1 0.02430 0.06880 0.86100 1.00000 0.06200 O 0
O2 0.07130 0.18370 0.60300 1.00000 0.03600 O 0
O3 0.09780 0.03680 0.48700 1.00000 0.08600 O 0
O4 0.20540 0.15130 0.72900 1.00000 0.06200 O 0
O5 0.18250 0.22690 0.40200 1.00000 0.05100 O 0
Wat 0.06210 0.18910 0.11900 0.75000 0.06100 O 2

loop_
_cod_changelog_entry_id
_cod_changelog_entry_author
_cod_changelog_entry_date
_cod_changelog_entry_text
1
;cod-tools version 3.8.0
Id: cif_guess_AMCSD_atom_types 9581 2023-05-17 12:35:41Z saulius
;
2023-05-18T11:40:17+03:00
;Derived atom types and hydrogen counts
from atom names that follow the AMCSD naming convention
(Wat == water, O-H == hydroxyl).
;

loop_
_cod_related_entry_id
_cod_related_entry_database
_cod_related_entry_code
1 AMCSD 0014894
